data_7207635
loop_
_publ_author_name
'Weyna, David R.'
'Cheney, Miranda L.'
'Shan, Ning'
'Hanna, Mazen'
'Wojtas, \/Lukasz'
'Zaworotko, Michael J.'

_publ_section_title
;
 Crystal engineering of multiple-component organic solids: Pharmaceutical
 cocrystals of tadalafil with persistent hydrogen bonding motifs
;
_journal_issue 7
_journal_name_full CrystEngComm
_journal_page_first 2377
_journal_paper_doi 10.1039/c2ce06574f
_journal_volume 14
_journal_year 2012
_chemical_absolute_configuration syn
_chemical_formula_moiety 'C22 H19 N3 O4, C8 H8 O3'
_chemical_formula_sum 'C30 H27 N3 O7'
_chemical_formula_weight 541.55
_chemical_melting_point 460.09
_chemical_name_common 'tadalafil methylparaben'
_chemical_name_systematic
;
?
;
_space_group_IT_number 4
_symmetry_cell_setting monoclinic
_symmetry_space_group_name_Hall 'P 2yb'
_symmetry_space_group_name_H-M 'P 1 21 1'
_atom_sites_solution_hydrogens geom
_atom_sites_solution_primary direct
_atom_sites_solution_secondary difmap
_audit_creation_method SHELXL-97
_cell_angle_alpha 90.00
_cell_angle_beta 98.352(2)
_cell_angle_gamma 90.00
_cell_formula_units_Z 2
_cell_length_a 9.4455(3)
_cell_length_b 7.8767(2)
_cell_length_c 17.2532(5)
_cell_measurement_reflns_used 4051
_cell_measurement_temperature 100(2)
_cell_measurement_theta_max 67.3
_cell_measurement_theta_min 4.73
_cell_volume 1270.01(6)
_computing_cell_refinement 'APEX2 (Bruker, 2010); SAINT (Bruker, 2009)'
_computing_data_collection 'APEX2 (Bruker, 2010)'
_computing_data_reduction 'SAINT (Bruker, 2009);XPREP(Sheldrick,2008)'
_computing_publication_material 'APEX2 (Bruker, 2010)'
_computing_structure_refinement 'SHELXL-97 (Sheldrick, 2008)'
_computing_structure_solution 'SHELXS-97 (Sheldrick, 2008)'
_diffrn_ambient_temperature 100(2)
_diffrn_measured_fraction_theta_full 0.954
_diffrn_measured_fraction_theta_max 0.954
_diffrn_measurement_device_type 'BRUKER SMART APEXII CCD'
_diffrn_measurement_method 'omega scans'
_diffrn_radiation_monochromator graphite
_diffrn_radiation_source 'fine-focus sealed tube'
_diffrn_radiation_type CuK\a
_diffrn_radiation_wavelength 1.54178
_diffrn_reflns_av_R_equivalents 0.0292
_diffrn_reflns_av_sigmaI/netI 0.0369
_diffrn_reflns_limit_h_max 10
_diffrn_reflns_limit_h_min -10
_diffrn_reflns_limit_k_max 8
_diffrn_reflns_limit_k_min -7
_diffrn_reflns_limit_l_max 16
_diffrn_reflns_limit_l_min -20
_diffrn_reflns_number 8383
_diffrn_reflns_theta_full 65.93
_diffrn_reflns_theta_max 65.93
_diffrn_reflns_theta_min 2.59
_exptl_absorpt_coefficient_mu 0.844
_exptl_absorpt_correction_T_max 0.9590
_exptl_absorpt_correction_T_min 0.6775
_exptl_absorpt_correction_type multi-scan
_exptl_absorpt_process_details 'SADABS; (Sheldrick, 2003)'
_exptl_crystal_colour colorless
_exptl_crystal_density_diffrn 1.416
_exptl_crystal_density_method 'not measured'
_exptl_crystal_description plate
_exptl_crystal_F_000 568
_exptl_crystal_size_max 0.50
_exptl_crystal_size_mid 0.20
_exptl_crystal_size_min 0.05
_refine_diff_density_max 0.171
_refine_diff_density_min -0.185
_refine_diff_density_rms 0.038
_refine_ls_abs_structure_details 'Flack H D (1983), Acta Cryst. A39, 876-881'
_refine_ls_abs_structure_Flack 0.02(19)
_refine_ls_extinction_method none
_refine_ls_goodness_of_fit_ref 1.034
_refine_ls_hydrogen_treatment constr
_refine_ls_matrix_type full
_refine_ls_number_parameters 363
_refine_ls_number_reflns 3531
_refine_ls_number_restraints 1
_refine_ls_restrained_S_all 1.034
_refine_ls_R_factor_all 0.0393
_refine_ls_R_factor_gt 0.0349
_refine_ls_shift/su_max 0.001
_refine_ls_shift/su_mean 0.000
_refine_ls_structure_factor_coef Fsqd
_refine_ls_weighting_details 'calc w=1/[\s^2^(Fo^2^)+(0.0526P)^2^+0.1325P] where P=(Fo^2^+2Fc^2^)/3'
_refine_ls_weighting_scheme calc
_refine_ls_wR_factor_gt 0.0864
_refine_ls_wR_factor_ref 0.0888
_reflns_number_gt 3234
_reflns_number_total 3531
_reflns_threshold_expression >2sigma(I)
_cod_data_source_file c2ce06574f.txt
_cod_data_source_block TDF_MPB_1
_cod_original_sg_symbol_H-M P21
_cod_database_code 7207635

loop_
_symmetry_equiv_pos_as_xyz
'x, y, z'
'-x, y+1/2, -z'

loop_
_atom_site_label
_atom_site_type_symbol
_atom_site_fract_x
_atom_site_fract_y
_atom_site_fract_z
_atom_site_U_iso_or_equiv
_atom_site_adp_type
_atom_site_occupancy
_atom_site_symmetry_multiplicity
_atom_site_calc_flag
_atom_site_refinement_flags
C1 C 0.2529(3) 0.9348(3) 1.05894(14) 0.0275(6) Uani 1 1 d .
H1 H 0.2741 0.9992 1.1057 0.033 Uiso 1 1 calc R
C2 C 0.3283(3) 0.7456(4) 0.96277(15) 0.0277(6) Uani 1 1 d .
H2 H 0.4006 0.6807 0.9436 0.033 Uiso 1 1 calc R
C3 C 0.1908(3) 0.7482(3) 0.92267(14) 0.0254(6) Uani 1 1 d .
H3 H 0.1692 0.6839 0.8759 0.031 Uiso 1 1 calc R
C4 C 0.0835(3) 0.8423(4) 0.94906(14) 0.0249(5) Uani 1 1 d .
C5 C 0.1159(3) 0.9353(3) 1.01753(15) 0.0274(6) Uani 1 1 d .
H5 H 0.0432 1.0002 1.0363 0.033 Uiso 1 1 calc R
C6 C 0.3598(3) 0.8390(4) 1.03146(14) 0.0266(6) Uani 1 1 d .
C7 C -0.0615(3) 0.8381(4) 0.90373(14) 0.0267(6) Uani 1 1 d .
C8 C -0.3018(3) 0.9262(5) 0.8955(2) 0.0494(9) Uani 1 1 d .
H8A H -0.3313 0.8099 0.8807 0.074 Uiso 1 1 calc R
H8B H -0.3042 0.9956 0.8482 0.074 Uiso 1 1 calc R
H8C H -0.3673 0.9742 0.9288 0.074 Uiso 1 1 calc R
C9 C 0.1351(3) 1.2831(4) 0.84791(15) 0.0290(6) Uani 1 1 d .
H9 H 0.1661 1.3414 0.8956 0.035 Uiso 1 1 calc R
C10 C 0.0129(3) 1.3399(4) 0.79874(15) 0.0299(6) Uani 1 1 d .
H10 H -0.0378 1.4355 0.8140 0.036 Uiso 1 1 calc R
C11 C -0.0352(3) 1.2596(4) 0.72853(14) 0.0271(6) Uani 1 1 d .
H11 H -0.1188 1.2974 0.6957 0.033 Uiso 1 1 calc R
C12 C 0.0430(3) 1.1215(4) 0.70762(14) 0.0238(6) Uani 1 1 d .
C13 C 0.1654(2) 1.0610(3) 0.75693(14) 0.0214(6) Uani 1 1 d .
C14 C 0.2110(3) 1.1441(4) 0.82823(14) 0.0257(6) Uani 1 1 d .
H14 H 0.2927 1.1052 0.8623 0.031 Uiso 1 1 calc R
C15 C 0.2170(2) 0.9177(3) 0.71747(14) 0.0208(5) Uani 1 1 d .
C16 C 0.1287(2) 0.8996(3) 0.64878(13) 0.0197(5) Uani 1 1 d .
C17 C 0.3350(2) 0.7933(3) 0.74093(14) 0.0220(5) Uani 1 1 d .
H17A H 0.3563 0.7861 0.7987 0.026 Uiso 1 1 calc R
H17B H 0.4229 0.8299 0.7206 0.026 Uiso 1 1 calc R
C18 C 0.2862(2) 0.6205(3) 0.70673(13) 0.0213(5) Uani 1 1 d .
H18 H 0.2020 0.5840 0.7317 0.026 Uiso 1 1 calc R
C19 C 0.1522(2) 0.7782(3) 0.58517(14) 0.0200(5) Uani 1 1 d .
H19 H 0.0573 0.7355 0.5593 0.024 Uiso 1 1 calc R
C20 C 0.2249(2) 0.8734(3) 0.52460(13) 0.0191(5) Uani 1 1 d .
C21 C 0.1369(2) 0.9399(3) 0.45913(14) 0.0217(6) Uani 1 1 d .
H21 H 0.0377 0.9139 0.4488 0.026 Uiso 1 1 calc R
C22 C 0.2007(2) 1.0440(3) 0.41083(14) 0.0212(5) Uani 1 1 d .
C23 C 0.3455(2) 1.0805(3) 0.42373(14) 0.0205(5) Uani 1 1 d .
C24 C 0.2498(3) 1.2079(4) 0.31258(17) 0.0362(7) Uani 1 1 d .
H24A H 0.2289 1.3303 0.3043 0.043 Uiso 1 1 calc R
H24B H 0.2597 1.1562 0.2613 0.043 Uiso 1 1 calc R
C25 C 0.4340(2) 1.0135(3) 0.48651(13) 0.0222(5) Uani 1 1 d .
H25 H 0.5338 1.0365 0.4950 0.027 Uiso 1 1 calc R
C26 C 0.3699(2) 0.9099(3) 0.53739(13) 0.0208(5) Uani 1 1 d .
H26 H 0.4275 0.8631 0.5820 0.025 Uiso 1 1 calc R
C27 C 0.2416(2) 0.4960(3) 0.57415(13) 0.0198(5) Uani 1 1 d .
C28 C 0.3096(3) 0.3358(3) 0.61035(14) 0.0239(5) Uani 1 1 d .
H28A H 0.2335 0.2615 0.6253 0.029 Uiso 1 1 calc R
H28B H 0.3554 0.2748 0.5703 0.029 Uiso 1 1 calc R
C29 C 0.5236(3) 0.2313(4) 0.69828(17) 0.0323(7) Uani 1 1 d .
H29A H 0.4779 0.1292 0.7156 0.048 Uiso 1 1 calc R
H29B H 0.5969 0.2714 0.7404 0.048 Uiso 1 1 calc R
H29C H 0.5682 0.2045 0.6519 0.048 Uiso 1 1 calc R
C30 C 0.4043(2) 0.4908(3) 0.72828(14) 0.0229(5) Uani 1 1 d .
N1 N 0.4160(2) 0.3635(3) 0.67883(12) 0.0240(5) Uani 1 1 d .
N2 N 0.23860(19) 0.6316(3) 0.62040(11) 0.0207(5) Uani 1 1 d .
N3 N 0.0229(2) 1.0204(3) 0.64120(11) 0.0219(5) Uani 1 1 d .
H3A H -0.0456 1.0316 0.6012 0.026 Uiso 1 1 calc R
O1 O 0.49564(18) 0.8302(3) 1.07026(11) 0.0334(5) Uani 1 1 d .
H1O H 0.4914 0.8786 1.1192 0.050 Uiso 1 1 d R
O2 O -0.0924(2) 0.7634(3) 0.84216(11) 0.0371(5) Uani 1 1 d .
O3 O -0.15845(19) 0.9244(3) 0.93775(11) 0.0366(5) Uani 1 1 d .
O4 O 0.37937(17) 1.1865(2) 0.36577(10) 0.0264(4) Uani 1 1 d .
O5 O 0.13661(17) 1.1279(2) 0.34501(10) 0.0270(4) Uani 1 1 d .
O6 O 0.18920(16) 0.4942(2) 0.50414(9) 0.0232(4) Uani 1 1 d .
O7 O 0.48460(18) 0.5080(2) 0.79168(10) 0.0303(4) Uani 1 1 d .

loop_
_atom_site_aniso_label
_atom_site_aniso_U_11
_atom_site_aniso_U_22
_atom_site_aniso_U_33
_atom_site_aniso_U_23
_atom_site_aniso_U_13
_atom_site_aniso_U_12
C1 0.0325(14) 0.0271(16) 0.0211(13) -0.0056(11) -0.0016(11) -0.0020(11)
C2 0.0317(14) 0.0275(17) 0.0247(13) -0.0010(11) 0.0066(11) 0.0019(12)
C3 0.0337(14) 0.0240(15) 0.0182(12) -0.0023(10) 0.0020(10) -0.0063(11)
C4 0.0296(13) 0.0252(15) 0.0192(12) 0.0019(11) 0.0015(10) -0.0044(11)
C5 0.0317(13) 0.0240(16) 0.0261(13) -0.0036(11) 0.0031(11) 0.0021(11)
C6 0.0259(13) 0.0285(16) 0.0237(13) 0.0025(11) -0.0016(10) -0.0028(11)
C7 0.0342(14) 0.0236(15) 0.0213(13) 0.0022(11) 0.0009(11) -0.0013(11)
C8 0.0288(15) 0.052(2) 0.062(2) -0.0148(18) -0.0118(14) 0.0096(15)
C9 0.0369(14) 0.0290(17) 0.0204(12) -0.0021(11) 0.0021(11) 0.0000(12)
C10 0.0372(14) 0.0249(16) 0.0283(14) -0.0010(11) 0.0069(11) 0.0074(12)
C11 0.0273(13) 0.0309(17) 0.0224(13) 0.0028(11) 0.0012(10) 0.0037(12)
C12 0.0261(12) 0.0246(15) 0.0210(12) 0.0024(11) 0.0043(10) 0.0000(11)
C13 0.0208(12) 0.0217(15) 0.0220(12) 0.0026(10) 0.0044(10) -0.0033(9)
C14 0.0264(12) 0.0281(16) 0.0221(13) 0.0029(10) 0.0019(10) 0.0018(11)
C15 0.0172(11) 0.0243(15) 0.0211(12) 0.0010(10) 0.0028(9) -0.0016(10)
C16 0.0183(12) 0.0220(15) 0.0191(12) 0.0010(10) 0.0035(9) 0.0006(9)
C17 0.0213(12) 0.0286(16) 0.0161(11) 0.0003(10) 0.0021(9) 0.0002(10)
C18 0.0196(11) 0.0265(15) 0.0170(12) 0.0029(10) -0.0001(9) 0.0024(10)
C19 0.0165(11) 0.0206(14) 0.0219(12) 0.0009(10) -0.0005(9) 0.0011(10)
C20 0.0214(12) 0.0162(14) 0.0193(11) -0.0035(9) 0.0012(9) 0.0015(9)
C21 0.0158(11) 0.0259(16) 0.0224(12) -0.0012(10) -0.0011(9) -0.0007(10)
C22 0.0207(12) 0.0216(15) 0.0199(12) 0.0002(10) -0.0018(10) 0.0029(10)
C23 0.0222(12) 0.0203(15) 0.0198(12) -0.0032(10) 0.0055(10) -0.0008(10)
C24 0.0274(14) 0.045(2) 0.0348(15) 0.0191(13) -0.0018(12) -0.0051(12)
C25 0.0161(11) 0.0278(15) 0.0221(12) -0.0028(11) 0.0006(9) 0.0005(10)
C26 0.0226(12) 0.0223(14) 0.0163(12) -0.0019(10) -0.0010(9) 0.0041(10)
C27 0.0140(10) 0.0244(15) 0.0212(12) -0.0017(10) 0.0030(9) -0.0027(10)
C28 0.0229(12) 0.0229(15) 0.0250(13) -0.0026(10) 0.0005(10) -0.0015(10)
C29 0.0305(14) 0.0264(17) 0.0375(16) 0.0001(11) -0.0038(12) 0.0055(11)
C30 0.0208(12) 0.0242(15) 0.0238(13) 0.0046(11) 0.0040(10) -0.0008(11)
N1 0.0236(10) 0.0219(13) 0.0251(11) 0.0016(9) -0.0004(9) 0.0036(9)
N2 0.0191(10) 0.0228(13) 0.0195(10) 0.0005(9) 0.0007(8) 0.0015(8)
N3 0.0208(10) 0.0260(13) 0.0176(10) 0.0003(9) -0.0013(8) 0.0033(9)
O1 0.0278(9) 0.0416(13) 0.0284(10) -0.0047(9) -0.0038(8) 0.0015(8)
O2 0.0346(10) 0.0438(13) 0.0296(10) -0.0084(9) -0.0068(8) 0.0018(9)
O3 0.0287(10) 0.0398(13) 0.0378(11) -0.0125(9) -0.0073(8) 0.0055(9)
O4 0.0227(9) 0.0327(12) 0.0221(9) 0.0058(8) -0.0023(7) -0.0079(8)
O5 0.0234(8) 0.0330(12) 0.0226(9) 0.0077(8) -0.0029(7) -0.0024(8)
O6 0.0195(8) 0.0285(10) 0.0211(9) -0.0015(7) 0.0009(6) -0.0001(7)
O7 0.0344(10) 0.0277(11) 0.0251(9) 0.0018(8) -0.0084(8) 0.0035(8)

loop_
_atom_type_symbol
_atom_type_description
_atom_type_scat_dispersion_real
_atom_type_scat_dispersion_imag
_atom_type_scat_source
C C 0.0181 0.0091 'International Tables Vol C Tables 4.2.6.8 and 6.1.1.4'
H H 0.0000 0.0000 'International Tables Vol C Tables 4.2.6.8 and 6.1.1.4'
N N 0.0311 0.0180 'International Tables Vol C Tables 4.2.6.8 and 6.1.1.4'
O O 0.0492 0.0322 'International Tables Vol C Tables 4.2.6.8 and 6.1.1.4'

loop_
_geom_angle_atom_site_label_1
_geom_angle_atom_site_label_2
_geom_angle_atom_site_label_3
_geom_angle
C5 C1 C6 119.6(2)
C5 C1 H1 120.2
C6 C1 H1 120.2
C3 C2 C6 119.3(2)
C3 C2 H2 120.4
C6 C2 H2 120.4
C2 C3 C4 121.5(2)
C2 C3 H3 119.2
C4 C3 H3 119.2
C3 C4 C5 118.8(2)
C3 C4 C7 118.7(2)
C5 C4 C7 122.5(2)
C1 C5 C4 120.8(2)
C1 C5 H5 119.6
C4 C5 H5 119.6
O1 C6 C2 117.5(2)
O1 C6 C1 122.5(2)
C2 C6 C1 120.0(2)
O2 C7 O3 122.4(2)
O2 C7 C4 124.2(2)
O3 C7 C4 113.4(2)
O3 C8 H8A 109.5
O3 C8 H8B 109.5
H8A C8 H8B 109.5
O3 C8 H8C 109.5
H8A C8 H8C 109.5
H8B C8 H8C 109.5
C14 C9 C10 121.1(2)
C14 C9 H9 119.5
C10 C9 H9 119.5
C11 C10 C9 121.4(3)
C11 C10 H10 119.3
C9 C10 H10 119.3
C10 C11 C12 117.7(2)
C10 C11 H11 121.1
C12 C11 H11 121.1
N3 C12 C11 130.5(2)
N3 C12 C13 107.8(2)
C11 C12 C13 121.7(2)
C14 C13 C12 119.3(2)
C14 C13 C15 134.3(2)
C12 C13 C15 106.4(2)
C9 C14 C13 118.8(2)
C9 C14 H14 120.6
C13 C14 H14 120.6
C16 C15 C13 106.8(2)
C16 C15 C17 120.6(2)
C13 C15 C17 132.5(2)
C15 C16 N3 111.0(2)
C15 C16 C19 124.8(2)
N3 C16 C19 123.8(2)
C15 C17 C18 107.93(19)
C15 C17 H17A 110.1
C18 C17 H17A 110.1
C15 C17 H17B 110.1
C18 C17 H17B 110.1
H17A C17 H17B 108.4
N2 C18 C30 112.8(2)
N2 C18 C17 111.28(19)
C30 C18 C17 109.57(19)
N2 C18 H18 107.7
C30 C18 H18 107.7
C17 C18 H18 107.7
N2 C19 C16 109.06(19)
N2 C19 C20 112.65(19)
C16 C19 C20 108.5(2)
N2 C19 H19 108.9
C16 C19 H19 108.9
C20 C19 H19 108.9
C26 C20 C21 120.5(2)
C26 C20 C19 121.7(2)
C21 C20 C19 117.5(2)
C22 C21 C20 116.9(2)
C22 C21 H21 121.6
C20 C21 H21 121.6
C21 C22 O5 127.6(2)
C21 C22 C23 122.6(2)
O5 C22 C23 109.8(2)
C25 C23 O4 128.9(2)
C25 C23 C22 121.4(2)
O4 C23 C22 109.8(2)
O5 C24 O4 108.5(2)
O5 C24 H24A 110.0
O4 C24 H24A 110.0
O5 C24 H24B 110.0
O4 C24 H24B 110.0
H24A C24 H24B 108.4
C23 C25 C26 116.7(2)
C23 C25 H25 121.6
C26 C25 H25 121.6
C20 C26 C25 121.9(2)
C20 C26 H26 119.0
C25 C26 H26 119.0
O6 C27 N2 123.5(2)
O6 C27 C28 118.7(2)
N2 C27 C28 117.8(2)
N1 C28 C27 114.4(2)
N1 C28 H28A 108.6
C27 C28 H28A 108.6
N1 C28 H28B 108.6
C27 C28 H28B 108.6
H28A C28 H28B 107.6
N1 C29 H29A 109.5
N1 C29 H29B 109.5
H29A C29 H29B 109.5
N1 C29 H29C 109.5
H29A C29 H29C 109.5
H29B C29 H29C 109.5
O7 C30 N1 123.3(2)
O7 C30 C18 118.3(2)
N1 C30 C18 118.4(2)
C30 N1 C28 121.5(2)
C30 N1 C29 120.6(2)
C28 N1 C29 117.1(2)
C27 N2 C19 115.69(19)
C27 N2 C18 121.3(2)
C19 N2 C18 121.27(19)
C16 N3 C12 108.03(19)
C16 N3 H3A 126.0
C12 N3 H3A 126.0
C6 O1 H1O 105.3
C7 O3 C8 115.7(2)
C23 O4 C24 105.71(18)
C22 O5 C24 105.75(18)

loop_
_geom_bond_atom_site_label_1
_geom_bond_atom_site_label_2
_geom_bond_distance
C1 C5 1.384(3)
C1 C6 1.397(4)
C1 H1 0.9500
C2 C3 1.380(4)
C2 C6 1.390(4)
C2 H2 0.9500
C3 C4 1.385(4)
C3 H3 0.9500
C4 C5 1.386(3)
C4 C7 1.476(3)
C5 H5 0.9500
C6 O1 1.360(3)
C7 O2 1.212(3)
C7 O3 1.342(3)
C8 O3 1.441(3)
C8 H8A 0.9800
C8 H8B 0.9800
C8 H8C 0.9800
C9 C14 1.378(4)
C9 C10 1.403(4)
C9 H9 0.9500
C10 C11 1.384(4)
C10 H10 0.9500
C11 C12 1.391(4)
C11 H11 0.9500
C12 N3 1.386(3)
C12 C13 1.415(3)
C13 C14 1.405(4)
C13 C15 1.439(4)
C14 H14 0.9500
C15 C16 1.354(3)
C15 C17 1.495(3)
C16 N3 1.372(3)
C16 C19 1.496(3)
C17 C18 1.528(3)
C17 H17A 0.9900
C17 H17B 0.9900
C18 N2 1.495(3)
C18 C30 1.518(3)
C18 H18 1.0000
C19 N2 1.492(3)
C19 C20 1.528(3)
C19 H19 1.0000
C20 C26 1.386(3)
C20 C21 1.403(3)
C21 C22 1.370(4)
C21 H21 0.9500
C22 O5 1.376(3)
C22 C23 1.383(3)
C23 C25 1.373(3)
C23 O4 1.376(3)
C24 O5 1.424(3)
C24 O4 1.429(3)
C24 H24A 0.9900
C24 H24B 0.9900
C25 C26 1.399(4)
C25 H25 0.9500
C26 H26 0.9500
C27 O6 1.237(3)
C27 N2 1.336(3)
C27 C28 1.510(4)
C28 N1 1.452(3)
C28 H28A 0.9900
C28 H28B 0.9900
C29 N1 1.460(3)
C29 H29A 0.9800
C29 H29B 0.9800
C29 H29C 0.9800
C30 O7 1.244(3)
C30 N1 1.332(3)
N3 H3A 0.8800
O1 H1O 0.9327

loop_
_geom_hbond_atom_site_label_D
_geom_hbond_atom_site_label_H
_geom_hbond_atom_site_label_A
_geom_hbond_distance_DH
_geom_hbond_distance_HA
_geom_hbond_distance_DA
_geom_hbond_angle_DHA
_geom_hbond_site_symmetry_A
N3 H3A O6 0.88 2.12 2.981(2) 164.4 2_556
O1 H1O O7 0.93 1.83 2.746(3) 166.3 2_657

loop_
_geom_torsion_atom_site_label_1
_geom_torsion_atom_site_label_2
_geom_torsion_atom_site_label_3
_geom_torsion_atom_site_label_4
_geom_torsion
C6 C2 C3 C4 0.3(4)
C2 C3 C4 C5 -0.2(4)
C2 C3 C4 C7 -179.4(2)
C6 C1 C5 C4 -0.2(4)
C3 C4 C5 C1 0.1(4)
C7 C4 C5 C1 179.3(3)
C3 C2 C6 O1 178.5(2)
C3 C2 C6 C1 -0.4(4)
C5 C1 C6 O1 -178.5(3)
C5 C1 C6 C2 0.3(4)
C3 C4 C7 O2 -3.7(4)
C5 C4 C7 O2 177.1(3)
C3 C4 C7 O3 175.6(2)
C5 C4 C7 O3 -3.6(4)
C14 C9 C10 C11 -0.5(4)
C9 C10 C11 C12 -0.9(4)
C10 C11 C12 N3 -178.3(3)
C10 C11 C12 C13 1.7(4)
N3 C12 C13 C14 178.9(2)
C11 C12 C13 C14 -1.2(4)
N3 C12 C13 C15 -0.7(3)
C11 C12 C13 C15 179.3(2)
C10 C9 C14 C13 1.1(4)
C12 C13 C14 C9 -0.3(4)
C15 C13 C14 C9 179.1(3)
C14 C13 C15 C16 -178.8(3)
C12 C13 C15 C16 0.7(3)
C14 C13 C15 C17 5.3(5)
C12 C13 C15 C17 -175.3(3)
C13 C15 C16 N3 -0.5(3)
C17 C15 C16 N3 176.1(2)
C13 C15 C16 C19 172.8(2)
C17 C15 C16 C19 -10.6(4)
C16 C15 C17 C18 -31.2(3)
C13 C15 C17 C18 144.3(3)
C15 C17 C18 N2 53.7(2)
C15 C17 C18 C30 179.17(19)
C15 C16 C19 N2 26.7(3)
N3 C16 C19 N2 -160.8(2)
C15 C16 C19 C20 -96.3(3)
N3 C16 C19 C20 76.1(3)
N2 C19 C20 C26 -42.8(3)
C16 C19 C20 C26 78.0(3)
N2 C19 C20 C21 144.2(2)
C16 C19 C20 C21 -94.9(2)
C26 C20 C21 C22 -1.6(4)
C19 C20 C21 C22 171.5(2)
C20 C21 C22 O5 -177.8(2)
C20 C21 C22 C23 1.5(4)
C21 C22 C23 C25 -0.1(4)
O5 C22 C23 C25 179.4(2)
C21 C22 C23 O4 179.5(2)
O5 C22 C23 O4 -1.1(3)
O4 C23 C25 C26 179.3(2)
C22 C23 C25 C26 -1.3(4)
C21 C20 C26 C25 0.2(4)
C19 C20 C26 C25 -172.5(2)
C23 C25 C26 C20 1.2(4)
O6 C27 C28 N1 155.9(2)
N2 C27 C28 N1 -25.6(3)
N2 C18 C30 O7 156.2(2)
C17 C18 C30 O7 31.6(3)
N2 C18 C30 N1 -24.5(3)
C17 C18 C30 N1 -149.0(2)
O7 C30 N1 C28 172.1(2)
C18 C30 N1 C28 -7.2(3)
O7 C30 N1 C29 2.0(4)
C18 C30 N1 C29 -177.3(2)
C27 C28 N1 C30 33.0(3)
C27 C28 N1 C29 -156.5(2)
O6 C27 N2 C19 6.9(3)
C28 C27 N2 C19 -171.51(19)
O6 C27 N2 C18 171.9(2)
C28 C27 N2 C18 -6.5(3)
C16 C19 N2 C27 165.81(19)
C20 C19 N2 C27 -73.7(2)
C16 C19 N2 C18 0.8(3)
C20 C19 N2 C18 121.4(2)
C30 C18 N2 C27 31.6(3)
C17 C18 N2 C27 155.2(2)
C30 C18 N2 C19 -164.3(2)
C17 C18 N2 C19 -40.6(3)
C15 C16 N3 C12 0.1(3)
C19 C16 N3 C12 -173.3(2)
C11 C12 N3 C16 -179.5(3)
C13 C12 N3 C16 0.4(3)
O2 C7 O3 C8 -1.4(4)
C4 C7 O3 C8 179.3(3)
C25 C23 O4 C24 176.2(3)
C22 C23 O4 C24 -3.2(3)
O5 C24 O4 C23 6.3(3)
C21 C22 O5 C24 -175.6(3)
C23 C22 O5 C24 5.0(3)
O4 C24 O5 C22 -7.0(3)
